data_4134145
loop_
_publ_author_name
'de Gombert, Antoine'
'McKay, Alasdair I.'
'Davis, Christopher J.'
'Wheelhouse, Katherine M.'
'Willis, Michael C.'

_publ_section_title
;
 Mechanistic Studies of the Palladium-Catalyzed Desulfinative
 Cross-Coupling of Aryl Bromides and (Hetero)Aryl Sulfinate Salts.
;
_journal_issue 7
_journal_name_full 'Journal of the American Chemical Society'
_journal_page_first 3564
_journal_page_last 3576
_journal_paper_doi 10.1021/jacs.9b13260
_journal_volume 142
_journal_year 2020
_chemical_formula_moiety 'C66 H98 F2 N2 O4 P2 Pd2 S2, 2(C H Cl3)'
_chemical_formula_sum 'C68 H100 Cl6 F2 N2 O4 P2 Pd2 S2'
_chemical_formula_weight 1599.05
_chemical_name_common (4-F-C6H4)Pd(PCy3)(SO2C6H3NtBu)
_space_group_crystal_system triclinic
_space_group_IT_number 2
_space_group_name_Hall '-P 1'
_space_group_name_H-M_alt 'P -1'
_atom_sites_solution_hydrogens geom
_atom_sites_solution_primary dual
_audit_creation_date 2019-11-08
_audit_creation_method
;
Olex2 1.2
(compiled 2018.05.29 svn.r3508 for OlexSys, GUI svn.r5506)
;
_cell_angle_alpha 64.568(5)
_cell_angle_beta 86.354(5)
_cell_angle_gamma 77.968(5)
_cell_formula_units_Z 1
_cell_length_a 12.1932(7)
_cell_length_b 13.1620(7)
_cell_length_c 13.4651(8)
_cell_measurement_reflns_used 5922
_cell_measurement_temperature 150.01(10)
_cell_measurement_theta_max 75.8540
_cell_measurement_theta_min 3.7150
_cell_volume 1907.9(2)
_computing_cell_refinement 'CrysAlisPro 1.171.39.46 (Rigaku OD, 2018)'
_computing_data_collection 'CrysAlisPro 1.171.39.46 (Rigaku OD, 2018)'
_computing_data_reduction 'CrysAlisPro 1.171.39.46 (Rigaku OD, 2018)'
_computing_molecular_graphics 'Olex2 (Dolomanov et al., 2009)'
_computing_publication_material 'Olex2 (Dolomanov et al., 2009)'
_computing_structure_refinement 'ShelXL (Sheldrick, 2015)'
_computing_structure_solution 'ShelXT (Sheldrick, 2015)'
_diffrn_ambient_environment N~2~
_diffrn_ambient_temperature 150.01(10)
_diffrn_detector 'CCD plate'
_diffrn_detector_area_resol_mean 10.5035
_diffrn_detector_type Atlas
_diffrn_measured_fraction_theta_full 0.999
_diffrn_measured_fraction_theta_max 0.984
_diffrn_measurement_details
;
List of Runs (angles in degrees, time in seconds):

  # Type    Start    End  Width  t~exp~   \w     \q     \k     \f   Frames
--------------------------------------------------------------------------
  1  \w     50.00  90.00   1.00    2.00    --    0.00  57.00  30.00   40
  2  \w    -87.00 -37.00   1.00    2.00    --    0.00 178.00 120.00   50
  3  \w    -36.00  28.00   1.00    2.00    --    0.00  57.00  30.00   64
  4  \w    -42.00  29.00   1.00    4.00    --  -60.50  30.00   0.00   71
  5  \w   -141.00 -80.00   1.00    4.00    --  -60.50 -94.00 120.00   61
  6  \w   -138.00 -20.00   1.00    4.00    --  -60.50 -61.00  60.00  118
  7  \w    -83.00  -4.00   1.00    4.00    --  -60.50 125.00 -30.00   79
  8  \w    -30.00  86.00   1.00    4.00    --   60.50 -30.00  90.00  116
  9  \w     96.00 152.00   1.00    4.00    --   60.50 125.00  60.00   56
 10  \w    116.00 143.00   1.00    4.00    --   60.50 125.00 120.00   27
 11  \w    126.00 151.00   1.00    4.00    --   60.50 125.00-150.00   25
 12  \w    108.00 151.00   1.00    4.00    --   60.50 125.00   0.00   43
 13  \w     45.00 115.00   1.00    4.00    --   60.50-125.00-150.00   70
 14  \w     29.00 112.00   1.00    4.00    --  121.00-111.00 -60.00   83
 15  \w     67.00  94.00   1.00    4.00    --  121.00 178.00 -60.00   27
 16  \w    103.00 142.00   1.00    4.00    --  121.00 111.00 -60.00   39
 17  \w     33.00 103.00   1.00    4.00    --  121.00-111.00-180.00   70
 18  \w     87.00 112.00   1.00    4.00    --  121.00-111.00  30.00   25
 19  \w    152.00 177.00   1.00    4.00    --  121.00  63.00  60.00   25
 20  \w     78.00 142.00   1.00    4.00    --  121.00  63.00  90.00   64
 21  \w     31.00  72.00   1.00    4.00    --  121.00 -25.00-180.00   41
 22  \w    100.00 177.00   1.00    4.00    --  121.00 111.00  90.00   77
 23  \w     92.00 176.00   1.00    4.00    --  121.00  37.00   0.00   84
 24  \w    114.00 147.00   1.00    4.00    --  121.00  63.00  60.00   33
 25  \w     50.00  77.00   1.00    4.00    --  121.00-111.00  90.00   27
 26  \w     40.00  82.00   1.00    4.00    --  121.00 -37.00 -60.00   42
 27  \w     85.00 112.00   1.00    4.00    --  121.00-111.00 150.00   27
 28  \w     54.00 112.00   1.00    4.00    --  121.00-111.00-120.00   58
 29  \w    117.00 144.00   1.00    4.00    --  121.00 111.00-180.00   27
 30  \w     30.00  57.00   1.00    4.00    --  121.00-111.00 150.00   27
 31  \w    115.00 149.00   1.00    4.00    --  121.00 178.00  90.00   34
 32  \w     57.00  86.00   1.00    4.00    --  121.00 178.00  90.00   29
 33  \w     39.00  92.00   1.00    4.00    --  121.00 -25.00 -30.00   53
 34  \w     65.00 125.00   1.00    4.00    --  121.00 178.00  30.00   60
 35  \w    153.00 178.00   1.00    4.00    --  121.00 111.00 -60.00   25
 36  \w     46.00  91.00   1.00    4.00    --  121.00 -37.00 120.00   45
 37  \w     46.00 165.00   1.00    4.00    --  121.00 -77.00   0.00  119
 38  \w     86.00 111.00   1.00    4.00    --  121.00-111.00  90.00   25
 39  \w     43.00  90.00   1.00    4.00    --  121.00-111.00 -90.00   47
;
_diffrn_measurement_device 'four-circle diffractometer'
_diffrn_measurement_device_type 'SuperNova, Dual, Cu at home/near, Atlas'
_diffrn_measurement_method '\w scans'
_diffrn_orient_matrix_type 'CrysAlisPro convention (1999,Acta A55,543-557)'
_diffrn_orient_matrix_UB_11 0.0659312000
_diffrn_orient_matrix_UB_12 0.0342244000
_diffrn_orient_matrix_UB_13 0.0707385000
_diffrn_orient_matrix_UB_21 0.0546992000
_diffrn_orient_matrix_UB_22 -0.1271364000
_diffrn_orient_matrix_UB_23 0.0669724000
_diffrn_orient_matrix_UB_31 0.0967681000
_diffrn_orient_matrix_UB_32 0.0130308000
_diffrn_orient_matrix_UB_33 -0.0810844000
_diffrn_radiation_monochromator mirror
_diffrn_radiation_probe x-ray
_diffrn_radiation_type CuK\a
_diffrn_radiation_wavelength 1.54184
_diffrn_reflns_av_R_equivalents 0.0264
_diffrn_reflns_av_unetI/netI 0.0333
_diffrn_reflns_Laue_measured_fraction_full 0.999
_diffrn_reflns_Laue_measured_fraction_max 0.984
_diffrn_reflns_limit_h_max 15
_diffrn_reflns_limit_h_min -13
_diffrn_reflns_limit_k_max 16
_diffrn_reflns_limit_k_min -16
_diffrn_reflns_limit_l_max 15
_diffrn_reflns_limit_l_min -16
_diffrn_reflns_number 15361
_diffrn_reflns_point_group_measured_fraction_full 0.999
_diffrn_reflns_point_group_measured_fraction_max 0.984
_diffrn_reflns_theta_full 67.684
_diffrn_reflns_theta_max 76.511
_diffrn_reflns_theta_min 3.636
_diffrn_source 'micro-focus sealed X-ray tube'
_diffrn_source_type 'SuperNova (Cu) X-ray Source'
_exptl_absorpt_coefficient_mu 7.038
_exptl_absorpt_correction_T_max 1.00000
_exptl_absorpt_correction_T_min 0.71980
_exptl_absorpt_correction_type multi-scan
_exptl_absorpt_process_details
;
CrysAlisPro 1.171.39.46 (Rigaku Oxford Diffraction, 2018)
Empirical absorption correction using spherical harmonics,
 implemented in SCALE3 ABSPACK scaling algorithm.
;
_exptl_crystal_colour colourless
_exptl_crystal_colour_primary colourless
_exptl_crystal_density_diffrn 1.392
_exptl_crystal_description prism
_exptl_crystal_F_000 828
_exptl_crystal_size_max 0.3
_exptl_crystal_size_mid 0.22
_exptl_crystal_size_min 0.22
_refine_diff_density_max 1.155
_refine_diff_density_min -1.820
_refine_diff_density_rms 0.074
_refine_ls_extinction_method none
_refine_ls_goodness_of_fit_ref 1.034
_refine_ls_hydrogen_treatment constr
_refine_ls_matrix_type full
_refine_ls_number_parameters 596
_refine_ls_number_reflns 7882
_refine_ls_number_restraints 504
_refine_ls_restrained_S_all 1.025
_refine_ls_R_factor_all 0.0570
_refine_ls_R_factor_gt 0.0463
_refine_ls_shift/su_max 0.001
_refine_ls_shift/su_mean 0.000
_refine_ls_structure_factor_coef Fsqd
_refine_ls_weighting_details 'w=1/[\s^2^(Fo^2^)+(0.0678P)^2^+1.9120P] where P=(Fo^2^+2Fc^2^)/3'
_refine_ls_weighting_scheme calc
_refine_ls_wR_factor_gt 0.1187
_refine_ls_wR_factor_ref 0.1324
_reflns_Friedel_coverage 0.000
_reflns_number_gt 6563
_reflns_number_total 7882
_reflns_threshold_expression 'I > 2\s(I)'
_cod_data_source_file ja9b13260_si_001.cif
_cod_data_source_block 13
_cod_depositor_comments 'Adding full bibliography for 4134138--4134148.cif.'
_cod_database_code 4134145
_shelx_shelxl_version_number 2018/3
_chemical_oxdiff_formula 'Pd1 Cl3 C35 F1 S1 O2 H51 P1'
_shelx_space_group_comment
;
The symmetry employed for this shelxl refinement is uniquely defined
by the following loop, which should always be used as a source of
symmetry information in preference to the above space-group names.
They are only intended as comments.
;
_shelx_estimated_absorpt_t_max 0.307
_shelx_estimated_absorpt_t_min 0.227
_reflns_odcompleteness_completeness 99.79
_reflns_odcompleteness_iscentric 1
_reflns_odcompleteness_theta 74.33
_olex2_refinement_description
;
1. Fixed Uiso
 At 1.2 times of:
  All C(H) groups, All C(H,H) groups
 At 1.5 times of:
  All C(H,H,H) groups
2. Restrained distances
 C28-C27 \\sim C27-C26 \\sim C26-C25 \\sim C25-N1 \\sim N1-C29 \\sim C29-C28
 with sigma of 0.02
 C28-N1 \\sim C28-N1 \\sim C25-C27 \\sim C25-C29 \\sim C29-C27 \\sim N1-C26
 with sigma of 0.04
 C25A-C26A \\sim C26A-C27A \\sim C27A-C28A \\sim C28A-C29A \\sim C29A-N1A \\sim
N1A-C25A
 with sigma of 0.02
 C25A-C29A \\sim C25A-C29A \\sim C28A-C26A \\sim C28A-N1A \\sim N1A-C26A \\sim
C29A-C27A
 with sigma of 0.04
 C30-C32 \\sim C30-C33 \\sim C30-C31
 with sigma of 0.02
 C31-C32 \\sim C31-C33
 with sigma of 0.04
 C30A-C32A \\sim C30A-C31A \\sim C30A-C33A
 with sigma of 0.02
 C33A-C32A \\sim C33A-C31A
 with sigma of 0.04
 C34-Cl3 \\sim C34-Cl1 \\sim C34-Cl2 \\sim C34A_$1-Cl2A_$1 \\sim
C34A_$1-Cl1A_$1 \\sim C34A_$1-
 Cl3A_$1 \\sim C34B_$1-Cl2B_$1 \\sim C34B_$1-Cl3B_$1 \\sim C34B_$1-Cl1B_$1
 with sigma of 0.02
 Cl3-Cl1 \\sim Cl1-Cl2 \\sim Cl2-Cl3 \\sim Cl2A_$1-Cl1A_$1 \\sim
Cl1A_$1-Cl3A_$1 \\sim Cl3A_$1-
 Cl2A_$1 \\sim Cl2B_$1-Cl3B_$1 \\sim Cl3B_$1-Cl1B_$1 \\sim Cl1B_$1-Cl2B_$1
 with sigma of 0.04
 S1A-O2A \\sim S1-O2
 with sigma of 0.02
 S1-O1 \\sim S1A-O1A
 with sigma of 0.02
 Pd1-O1 \\sim Pd1-O1A
 with sigma of 0.02
 S1-C25 \\sim S1A-C25A
 with sigma of 0.02
3. Restrained planarity
 C28, C27, C26, C25, N1, C29
 with sigma of 0.1
 C25A, C26A, C27A, C28A, C29A, N1A
 with sigma of 0.1
4. Uiso/Uaniso restraints and constraints
C28 \\sim C27 \\sim C26 \\sim C25 \\sim N1 \\sim C29 \\sim C31 \\sim C30 \\sim
C32 \\sim C33: within 2A with sigma of 0.04 and sigma for terminal atoms of 0.08
C25A \\sim C26A \\sim C27A \\sim C28A \\sim C29A \\sim N1A \\sim C33A \\sim
C30A \\sim C32A \\sim C31A: within 2A with sigma of 0.04 and sigma for terminal
atoms of 0.08
C34 \\sim Cl3 \\sim Cl1 \\sim Cl2: within 2A with sigma of 0.04 and sigma for
terminal atoms of 0.08
C34A \\sim Cl2A \\sim Cl1A \\sim Cl3A: within 2A with sigma of 0.04 and sigma
for terminal atoms of 0.08
C34B \\sim Cl2B \\sim Cl3B \\sim Cl1B: within 2A with sigma of 0.04 and sigma
for terminal atoms of 0.08
5. Rigid body (RIGU) restrains
 C28, C27, C26, C25, N1, C29, C31, C30, C32, C33
 with sigma for 1-2 distances of 0.004 and sigma for 1-3 distances of 0.004
 C25A, C26A, C27A, C28A, C29A, N1A, C33A, C30A, C32A, C31A
 with sigma for 1-2 distances of 0.004 and sigma for 1-3 distances of 0.004
 C34, Cl3, Cl1, Cl2
 with sigma for 1-2 distances of 0.004 and sigma for 1-3 distances of 0.004
 C34A, Cl2A, Cl1A, Cl3A
 with sigma for 1-2 distances of 0.004 and sigma for 1-3 distances of 0.004
 C34B, Cl2B, Cl3B, Cl1B
 with sigma for 1-2 distances of 0.004 and sigma for 1-3 distances of 0.004
6. Others
 1*[Sof(C34)+Sof(H34)+Sof(Cl3)+Sof(Cl1)+Sof(Cl2)]+1*[Sof(C34A)+Sof(H34A)+
 Sof(Cl2A)+Sof(Cl1A)+Sof(Cl3A)]+1*[Sof(C34B)+Sof(H34B)+Sof(Cl2B)+Sof(Cl3B)+
 Sof(Cl1B)]=1 with esd of 0.0001
 Sof(C25A)=Sof(C26A)=Sof(H26A)=Sof(C27A)=Sof(H27A)=Sof(C28A)=Sof(H28A)=
 Sof(C29A)=Sof(N1A)=Sof(C33A)=Sof(H33D)=Sof(H33E)=Sof(H33F)=Sof(C30A)=Sof(C32A)=
 Sof(H32D)=Sof(H32E)=Sof(H32F)=Sof(C31A)=Sof(H31D)=Sof(H31E)=Sof(H31F)=Sof(O2A)=
 Sof(S1A)=Sof(O1A)=1-FVAR(1)
 Sof(S1)=Sof(O1)=Sof(O2)=Sof(C28)=Sof(H28)=Sof(C27)=Sof(H27)=Sof(C26)=Sof(H26)=
 Sof(C25)=Sof(N1)=Sof(C29)=Sof(C31)=Sof(H31A)=Sof(H31B)=Sof(H31C)=Sof(C30)=
 Sof(C32)=Sof(H32A)=Sof(H32B)=Sof(H32C)=Sof(C33)=Sof(H33A)=Sof(H33B)=Sof(H33C)=
 FVAR(1)
 Sof(C34)=Sof(H34)=Sof(Cl3)=Sof(Cl1)=Sof(Cl2)=FVAR(2)
 Sof(C34A)=Sof(H34A)=Sof(Cl2A)=Sof(Cl1A)=Sof(Cl3A)=FVAR(3)
 Sof(C34B)=Sof(H34B)=Sof(Cl2B)=Sof(Cl3B)=Sof(Cl1B)=FVAR(4)
7.a Ternary CH refined with riding coordinates:
 C1(H1), C13(H13), C7(H7), C34(H34), C34A(H34A), C34B(H34B)
7.b Secondary CH2 refined with riding coordinates:
 C6(H6A,H6B), C16(H16A,H16B), C18(H18A,H18B), C5(H5A,H5B), C17(H17A,H17B),
 C2(H2A,H2B), C14(H14A,H14B), C15(H15A,H15B), C3(H3A,H3B), C4(H4A,H4B),
 C12(H12A,H12B), C8(H8A,H8B), C9(H9A,H9B), C11(H11A,H11B), C10(H10A,H10B)
7.c Aromatic/amide H refined with riding coordinates:
 C20(H20), C24(H24), C21(H21), C23(H23), C28(H28), C27(H27), C26(H26),
 C26A(H26A), C27A(H27A), C28A(H28A)
7.d Idealised Me refined as rotating group:
 C31(H31A,H31B,H31C), C32(H32A,H32B,H32C), C33(H33A,H33B,H33C), C33A(H33D,H33E,
 H33F), C32A(H32D,H32E,H32F), C31A(H31D,H31E,H31F)
;
_ins_header
;
TITL 272aim18 in P-1 
REM P-1 (#2 in standard setting)
CELL 1.54184  12.193172  13.162037  13.465055  64.5677  86.3538  77.9679
ZERR    4.00   0.000658   0.000705   0.000807   0.0055   0.0046   0.0046
LATT  1
SFAC C H O F P S Cl Pd
UNIT 140.00 204.00 8.00 4.00 4.00 4.00 12.00 4.00
TREF
HKLF 4
END
;
_olex2_submission_special_instructions 'No special instructions were received'
_oxdiff_exptl_absorpt_empirical_details
;
Empirical correction (ABSPACK) includes:
- Absorption correction using spherical harmonics
- Frame scaling
;
_oxdiff_exptl_absorpt_empirical_full_max 1.324
_oxdiff_exptl_absorpt_empirical_full_min 0.731

loop_
_space_group_symop_operation_xyz
'x, y, z'
'-x, -y, -z'

loop_
_atom_site_label
_atom_site_type_symbol
_atom_site_fract_x
_atom_site_fract_y
_atom_site_fract_z
_atom_site_U_iso_or_equiv
_atom_site_adp_type
_atom_site_occupancy
_atom_site_site_symmetry_order
_atom_site_calc_flag
_atom_site_refinement_flags_posn
_atom_site_refinement_flags_adp
_atom_site_refinement_flags_occupancy
_atom_site_disorder_assembly
_atom_site_disorder_group
Pd1 Pd 0.61529(2) 0.35990(2) 0.62713(2) 0.04950(11) Uani 1 1 d D . . . .
P1 P 0.70650(8) 0.17915(7) 0.64509(7) 0.0434(2) Uani 1 1 d . . . . .
S1 S 0.5402(3) 0.5427(3) 0.6256(3) 0.0337(6) Uani 0.523(7) 1 d D . P A 1
O1 O 0.4585(6) 0.6131(5) 0.5353(5) 0.0444(15) Uani 0.523(7) 1 d D . P A 1
F1 F 0.8130(3) 0.2810(3) 1.0671(3) 0.1121(14) Uani 1 1 d . . . . .
C6 C 0.9257(3) 0.1596(3) 0.7156(3) 0.0485(8) Uani 1 1 d . . . . .
H6A H 0.961574 0.141942 0.656928 0.058 Uiso 1 1 calc R . . . .
H6B H 0.902942 0.242366 0.687503 0.058 Uiso 1 1 calc R . . . .
C1 C 0.8220(3) 0.1053(3) 0.7507(3) 0.0459(8) Uani 1 1 d . . . . .
H1 H 0.794088 0.119821 0.814232 0.055 Uiso 1 1 calc R . . . .
C19 C 0.6769(3) 0.3296(3) 0.7726(3) 0.0483(8) Uani 1 1 d . . . . .
C16 C 0.9099(3) 0.1875(3) 0.3320(3) 0.0488(9) Uani 1 1 d . . . . .
H16A H 0.921109 0.198154 0.256441 0.059 Uiso 1 1 calc R . . . .
H16B H 0.983070 0.165417 0.367993 0.059 Uiso 1 1 calc R . . . .
C18 C 0.8204(3) 0.0764(3) 0.5082(3) 0.0430(7) Uani 1 1 d . . . . .
H18A H 0.890372 0.050096 0.550507 0.052 Uiso 1 1 calc R . . . .
H18B H 0.775247 0.018235 0.541947 0.052 Uiso 1 1 calc R . . . .
C5 C 1.0091(4) 0.1151(3) 0.8119(3) 0.0573(10) Uani 1 1 d . . . . .
H5A H 0.975512 0.138167 0.868149 0.069 Uiso 1 1 calc R . . . .
H5B H 1.075245 0.148382 0.786883 0.069 Uiso 1 1 calc R . . . .
C17 C 0.8447(3) 0.0932(3) 0.3900(3) 0.0504(9) Uani 1 1 d . . . . .
H17A H 0.887321 0.021921 0.390574 0.060 Uiso 1 1 calc R . . . .
H17B H 0.774449 0.112263 0.349950 0.060 Uiso 1 1 calc R . . . .
C2 C 0.8576(3) -0.0263(3) 0.7954(3) 0.0497(9) Uani 1 1 d . . . . .
H2A H 0.792127 -0.060804 0.819850 0.060 Uiso 1 1 calc R . . . .
H2B H 0.890981 -0.046491 0.737301 0.060 Uiso 1 1 calc R . . . .
C13 C 0.7578(3) 0.1897(3) 0.5099(3) 0.0423(7) Uani 1 1 d . . . . .
H13 H 0.690076 0.212619 0.463659 0.051 Uiso 1 1 calc R . . . .
C14 C 0.8244(3) 0.2851(3) 0.4512(3) 0.0466(8) Uani 1 1 d . . . . .
H14A H 0.782016 0.356805 0.449922 0.056 Uiso 1 1 calc R . . . .
H14B H 0.894761 0.266065 0.491046 0.056 Uiso 1 1 calc R . . . .
C15 C 0.8477(3) 0.2996(3) 0.3336(3) 0.0466(8) Uani 1 1 d . . . . .
H15A H 0.777285 0.324874 0.292185 0.056 Uiso 1 1 calc R . . . .
H15B H 0.892221 0.358076 0.298417 0.056 Uiso 1 1 calc R . . . .
C20 C 0.6310(4) 0.2697(3) 0.8722(3) 0.0518(9) Uani 1 1 d . . . . .
H20 H 0.567888 0.240265 0.872702 0.062 Uiso 1 1 calc R . . . .
C3 C 0.9424(4) -0.0727(3) 0.8917(3) 0.0571(10) Uani 1 1 d . . . . .
H3A H 0.905871 -0.059536 0.952430 0.069 Uiso 1 1 calc R . . . .
H3B H 0.967143 -0.154907 0.916240 0.069 Uiso 1 1 calc R . . . .
C7 C 0.6096(3) 0.0782(3) 0.6837(3) 0.0518(9) Uani 1 1 d . . . . .
H7 H 0.654556 0.002814 0.695348 0.062 Uiso 1 1 calc R . . . .
C4 C 1.0432(4) -0.0165(3) 0.8606(3) 0.0555(10) Uani 1 1 d . . . . .
H4A H 1.085802 -0.038658 0.807242 0.067 Uiso 1 1 calc R . . . .
H4B H 1.091201 -0.043702 0.925401 0.067 Uiso 1 1 calc R . . . .
C12 C 0.5200(4) 0.1100(4) 0.5956(3) 0.0590(10) Uani 1 1 d . . . . .
H12A H 0.555798 0.113481 0.528074 0.071 Uiso 1 1 calc R . . . .
H12B H 0.475118 0.185429 0.580627 0.071 Uiso 1 1 calc R . . . .
C8 C 0.5546(4) 0.0659(4) 0.7934(3) 0.0581(10) Uani 1 1 d . . . . .
H8A H 0.612562 0.040779 0.849835 0.070 Uiso 1 1 calc R . . . .
H8B H 0.511756 0.140046 0.785391 0.070 Uiso 1 1 calc R . . . .
C24 C 0.7704(4) 0.3743(4) 0.7758(5) 0.0717(13) Uani 1 1 d . . . . .
H24 H 0.802901 0.415412 0.710158 0.086 Uiso 1 1 calc R . . . .
C21 C 0.6765(4) 0.2524(4) 0.9717(4) 0.0638(11) Uani 1 1 d . . . . .
H21 H 0.645437 0.211207 1.038208 0.077 Uiso 1 1 calc R . . . .
O2 O 0.6166(5) 0.6073(5) 0.6420(6) 0.0543(15) Uani 0.523(7) 1 d D . P A 1
C9 C 0.4774(5) -0.0202(5) 0.8290(4) 0.0758(14) Uani 1 1 d . . . . .
H9A H 0.521746 -0.096024 0.844883 0.091 Uiso 1 1 calc R . . . .
H9B H 0.441033 -0.022805 0.896060 0.091 Uiso 1 1 calc R . . . .
C11 C 0.4437(5) 0.0221(4) 0.6323(4) 0.0714(12) Uani 1 1 d . . . . .
H11A H 0.487364 -0.051926 0.641007 0.086 Uiso 1 1 calc R . . . .
H11B H 0.385711 0.045975 0.576145 0.086 Uiso 1 1 calc R . . . .
C22 C 0.7671(5) 0.2972(4) 0.9687(5) 0.0757(15) Uani 1 1 d . . . . .
C10 C 0.3890(5) 0.0108(5) 0.7415(4) 0.0783(14) Uani 1 1 d . . . . .
H10A H 0.339423 0.082793 0.730983 0.094 Uiso 1 1 calc R . . . .
H10B H 0.344372 -0.048180 0.765151 0.094 Uiso 1 1 calc R . . . .
C23 C 0.8163(5) 0.3589(5) 0.8747(6) 0.0846(17) Uani 1 1 d . . . . .
H23 H 0.878037 0.389537 0.876293 0.101 Uiso 1 1 calc R . . . .
C28 C 0.3158(8) 0.4552(9) 0.9172(8) 0.067(3) Uani 0.523(7) 1 d D U P A 1
H28 H 0.268278 0.434788 0.976342 0.080 Uiso 0.523(7) 1 calc R . P A 1
C27 C 0.3898(11) 0.5245(13) 0.9092(11) 0.066(3) Uani 0.523(7) 1 d D U P A 1
H27 H 0.392320 0.550988 0.962783 0.079 Uiso 0.523(7) 1 calc R . P A 1
C26 C 0.4612(7) 0.5547(8) 0.8198(7) 0.0472(18) Uani 0.523(7) 1 d D U P A 1
H26 H 0.512265 0.600998 0.812042 0.057 Uiso 0.523(7) 1 calc R . P A 1
C25 C 0.4518(13) 0.5121(14) 0.7440(10) 0.034(2) Uani 0.523(7) 1 d D U P A 1
N1 N 0.3820(10) 0.4439(11) 0.7497(8) 0.044(2) Uani 0.523(7) 1 d D U P A 1
C29 C 0.3121(6) 0.4159(7) 0.8372(6) 0.0530(19) Uani 0.523(7) 1 d D U P A 1
C25A C 0.4585(15) 0.5308(15) 0.7332(11) 0.044(3) Uani 0.477(7) 1 d D U P A 2
C26A C 0.4838(8) 0.6019(9) 0.7752(8) 0.050(2) Uani 0.477(7) 1 d D U P A 2
H26A H 0.531883 0.652548 0.741032 0.060 Uiso 0.477(7) 1 calc R . P A 2
C27A C 0.4318(8) 0.5919(9) 0.8727(7) 0.063(2) Uani 0.477(7) 1 d D U P A 2
H27A H 0.443967 0.638370 0.905281 0.076 Uiso 0.477(7) 1 calc R . P A 2
C28A C 0.3625(14) 0.5147(13) 0.9224(12) 0.061(3) Uani 0.477(7) 1 d D U P A 2
H28A H 0.329358 0.509110 0.988223 0.073 Uiso 0.477(7) 1 calc R . P A 2
C29A C 0.3420(8) 0.4457(8) 0.8754(8) 0.052(2) Uani 0.477(7) 1 d D U P A 2
N1A N 0.3909(11) 0.4547(12) 0.7783(8) 0.043(2) Uani 0.477(7) 1 d D U P A 2
C31 C 0.2173(11) 0.3473(11) 0.7217(9) 0.108(4) Uani 0.523(7) 1 d D U P A 1
H31A H 0.288894 0.332137 0.691321 0.162 Uiso 0.523(7) 1 calc GR . P A 1
H31B H 0.178460 0.423793 0.676358 0.162 Uiso 0.523(7) 1 calc GR . P A 1
H31C H 0.173743 0.293192 0.724582 0.162 Uiso 0.523(7) 1 calc GR . P A 1
C30 C 0.2345(6) 0.3356(7) 0.8377(7) 0.064(2) Uani 0.523(7) 1 d D U P A 1
C32 C 0.2891(11) 0.2097(9) 0.9109(13) 0.074(4) Uani 0.523(7) 1 d D U P A 1
H32A H 0.294961 0.199341 0.985519 0.112 Uiso 0.523(7) 1 calc GR . P A 1
H32B H 0.362615 0.191725 0.885137 0.112 Uiso 0.523(7) 1 calc GR . P A 1
H32C H 0.243776 0.159732 0.907408 0.112 Uiso 0.523(7) 1 calc GR . P A 1
C33 C 0.1207(8) 0.3657(10) 0.8813(13) 0.110(5) Uani 0.523(7) 1 d D U P A 1
H33A H 0.130057 0.383671 0.941844 0.165 Uiso 0.523(7) 1 calc GR . P A 1
H33B H 0.083919 0.301626 0.905751 0.165 Uiso 0.523(7) 1 calc GR . P A 1
H33C H 0.075868 0.431056 0.823928 0.165 Uiso 0.523(7) 1 calc GR . P A 1
C33A C 0.3190(17) 0.2420(12) 0.9260(18) 0.106(7) Uani 0.477(7) 1 d D U P A 2
H33D H 0.275395 0.186627 0.970983 0.159 Uiso 0.477(7) 1 calc GR . P A 2
H33E H 0.394078 0.218677 0.956239 0.159 Uiso 0.477(7) 1 calc GR . P A 2
H33F H 0.320705 0.246931 0.852684 0.159 Uiso 0.477(7) 1 calc GR . P A 2
C30A C 0.2669(9) 0.3574(8) 0.9229(9) 0.082(4) Uani 0.477(7) 1 d D U P A 2
C32A C 0.1596(15) 0.3974(16) 0.860(2) 0.221(14) Uani 0.477(7) 1 d D U P A 2
H32D H 0.172452 0.440085 0.782947 0.331 Uiso 0.477(7) 1 calc GR . P A 2
H32E H 0.107690 0.445803 0.885384 0.331 Uiso 0.477(7) 1 calc GR . P A 2
H32F H 0.128976 0.332395 0.869025 0.331 Uiso 0.477(7) 1 calc GR . P A 2
C31A C 0.242(3) 0.3327(16) 1.0409(14) 0.208(11) Uani 0.477(7) 1 d D U P A 2
H31D H 0.219004 0.260366 1.076527 0.312 Uiso 0.477(7) 1 calc GR . P A 2
H31E H 0.183828 0.392453 1.044040 0.312 Uiso 0.477(7) 1 calc GR . P A 2
H31F H 0.308914 0.329398 1.077710 0.312 Uiso 0.477(7) 1 calc GR . P A 2
C34 C 0.1805(9) 0.3234(8) 0.4239(9) 0.081(4) Uani 0.487(3) 1 d D U P B 1
H34 H 0.247372 0.349690 0.432297 0.097 Uiso 0.487(3) 1 calc R . P B 1
Cl3 Cl 0.1874(5) 0.3033(6) 0.3041(4) 0.154(3) Uani 0.487(3) 1 d D U P B 1
Cl1 Cl 0.0602(5) 0.4260(5) 0.4155(8) 0.130(3) Uani 0.487(3) 1 d D U P B 1
Cl2 Cl 0.1696(7) 0.1969(5) 0.5375(5) 0.0814(11) Uani 0.487(3) 1 d D U P B 1
C34A C 0.7848(15) 0.6730(19) 0.7238(12) 0.135(15) Uani 0.240(2) 1 d D U P C 2
H34A H 0.754013 0.606582 0.732689 0.162 Uiso 0.240(2) 1 calc R . P C 2
Cl2A Cl 0.6785(7) 0.7758(8) 0.7381(13) 0.186(6) Uani 0.240(2) 1 d D U P C 2
Cl1A Cl 0.8363(10) 0.7327(16) 0.5924(9) 0.192(7) Uani 0.240(2) 1 d D U P C 2
Cl3A Cl 0.8883(6) 0.6295(7) 0.8246(7) 0.107(2) Uani 0.240(2) 1 d D U P C 2
O2A O 0.5960(5) 0.6141(5) 0.5792(6) 0.0484(16) Uani 0.477(7) 1 d D . P A 2
S1A S 0.5144(4) 0.5349(4) 0.6055(4) 0.0372(7) Uani 0.477(7) 1 d D . P A 2
O1A O 0.4138(6) 0.5898(6) 0.5330(5) 0.0392(15) Uani 0.477(7) 1 d D . P A 2
C34B C 0.1755(13) 0.3650(13) 0.4930(16) 0.093(6) Uani 0.273(3) 1 d D U P D 3
H34B H 0.221350 0.395572 0.428516 0.111 Uiso 0.273(3) 1 calc R . P D 3
Cl2B Cl 0.0460(10) 0.4598(11) 0.4575(15) 0.153(6) Uani 0.273(3) 1 d D U P D 3
Cl3B Cl 0.2466(6) 0.3685(6) 0.5992(6) 0.112(2) Uani 0.273(3) 1 d D U P D 3
Cl1B Cl 0.1678(15) 0.2290(10) 0.5059(13) 0.130(5) Uani 0.273(3) 1 d D U P D 3

loop_
_atom_site_aniso_label
_atom_site_aniso_U_11
_atom_site_aniso_U_22
_atom_site_aniso_U_33
_atom_site_aniso_U_23
_atom_site_aniso_U_13
_atom_site_aniso_U_12
Pd1 0.06313(19) 0.03157(14) 0.03242(14) -0.00603(10) 0.01318(11) 0.01436(11)
P1 0.0548(5) 0.0291(4) 0.0304(4) -0.0069(3) 0.0094(3) 0.0094(3)
S1 0.0341(15) 0.0277(10) 0.0337(13) -0.0111(8) 0.0034(10) 0.0004(9)
O1 0.057(4) 0.040(3) 0.030(2) -0.016(2) -0.004(3) 0.004(3)
F1 0.123(3) 0.097(2) 0.127(3) -0.077(2) -0.071(2) 0.045(2)
C6 0.066(2) 0.0355(16) 0.0322(16) -0.0112(13) 0.0027(15) 0.0067(16)
C1 0.061(2) 0.0323(16) 0.0298(15) -0.0093(13) 0.0071(14) 0.0113(15)
C19 0.056(2) 0.0343(16) 0.0471(19) -0.0181(15) 0.0040(15) 0.0069(15)
C16 0.056(2) 0.0479(19) 0.0319(16) -0.0171(14) 0.0062(14) 0.0104(16)
C18 0.0528(19) 0.0318(15) 0.0366(16) -0.0139(13) 0.0047(14) 0.0051(14)
C5 0.079(3) 0.045(2) 0.0398(18) -0.0195(16) -0.0036(17) 0.0072(19)
C17 0.064(2) 0.0446(19) 0.0380(17) -0.0217(15) -0.0001(15) 0.0075(17)
C2 0.065(2) 0.0311(16) 0.0358(16) -0.0076(13) 0.0026(15) 0.0116(15)
C13 0.0509(19) 0.0321(15) 0.0305(15) -0.0086(12) 0.0052(13) 0.0078(14)
C14 0.065(2) 0.0320(15) 0.0332(16) -0.0122(13) 0.0090(14) 0.0047(15)
C15 0.055(2) 0.0386(17) 0.0323(16) -0.0099(13) 0.0076(14) 0.0054(15)
C20 0.062(2) 0.0435(19) 0.0382(17) -0.0125(15) -0.0046(15) 0.0043(16)
C3 0.083(3) 0.0381(18) 0.0318(16) -0.0092(14) 0.0022(17) 0.0133(18)
C7 0.063(2) 0.0393(18) 0.0385(17) -0.0099(14) 0.0093(16) 0.0036(16)
C4 0.072(3) 0.046(2) 0.0360(17) -0.0175(15) -0.0053(16) 0.0147(18)
C12 0.072(3) 0.048(2) 0.045(2) -0.0123(17) 0.0078(18) -0.0044(19)
C8 0.067(2) 0.054(2) 0.0433(19) -0.0140(17) 0.0159(17) -0.0091(19)
C24 0.069(3) 0.055(2) 0.107(4) -0.054(3) 0.030(3) -0.011(2)
C21 0.085(3) 0.046(2) 0.047(2) -0.0156(17) -0.014(2) 0.008(2)
O2 0.052(3) 0.045(3) 0.062(4) -0.022(3) 0.002(3) -0.003(2)
C9 0.094(4) 0.073(3) 0.050(2) -0.014(2) 0.020(2) -0.028(3)
C11 0.090(3) 0.059(3) 0.058(3) -0.017(2) 0.004(2) -0.018(2)
C22 0.076(3) 0.059(3) 0.095(4) -0.049(3) -0.031(3) 0.028(2)
C10 0.088(4) 0.077(3) 0.066(3) -0.021(3) 0.019(3) -0.034(3)
C23 0.063(3) 0.081(4) 0.140(6) -0.082(4) 0.003(3) 0.001(3)
C28 0.053(5) 0.079(6) 0.045(5) -0.018(4) 0.013(4) 0.011(4)
C27 0.061(7) 0.091(9) 0.037(5) -0.032(6) 0.004(4) 0.011(5)
C26 0.047(4) 0.051(5) 0.041(4) -0.025(4) -0.005(3) 0.008(3)
C25 0.033(5) 0.036(5) 0.026(4) -0.012(4) 0.005(4) 0.006(4)
N1 0.038(3) 0.040(4) 0.044(5) -0.012(4) 0.001(4) -0.001(3)
C29 0.042(4) 0.049(4) 0.043(4) -0.003(3) 0.005(3) 0.005(3)
C25A 0.042(7) 0.041(6) 0.036(6) -0.014(5) -0.011(4) 0.013(4)
C26A 0.057(5) 0.052(5) 0.044(5) -0.029(4) -0.005(4) 0.006(4)
C27A 0.070(6) 0.075(6) 0.045(4) -0.035(5) -0.001(4) 0.009(4)
C28A 0.071(8) 0.067(7) 0.034(5) -0.023(5) 0.004(5) 0.012(5)
C29A 0.051(5) 0.054(4) 0.036(4) -0.016(4) 0.004(4) 0.013(3)
N1A 0.044(5) 0.038(4) 0.036(4) -0.014(3) 0.003(4) 0.011(3)
C31 0.115(9) 0.095(8) 0.097(7) -0.004(6) -0.019(6) -0.063(8)
C30 0.040(4) 0.041(4) 0.081(5) -0.001(4) 0.009(4) -0.006(3)
C32 0.061(6) 0.046(5) 0.084(7) -0.008(5) 0.012(5) 0.011(5)
C33 0.042(5) 0.053(6) 0.184(13) -0.010(7) 0.026(6) -0.001(4)
C33A 0.115(14) 0.053(7) 0.112(13) -0.010(7) 0.037(11) -0.004(7)
C30A 0.066(5) 0.052(5) 0.091(7) -0.007(5) 0.037(5) 0.001(4)
C32A 0.086(11) 0.094(12) 0.32(2) 0.087(15) -0.054(14) -0.046(9)
C31A 0.38(3) 0.115(14) 0.130(11) -0.046(11) 0.153(14) -0.101(18)
C34 0.063(6) 0.073(7) 0.106(10) -0.029(7) 0.003(6) -0.033(5)
Cl3 0.199(5) 0.205(6) 0.099(3) -0.069(3) 0.049(3) -0.132(5)
Cl1 0.059(2) 0.073(3) 0.208(7) -0.008(3) -0.003(3) -0.0200(19)
Cl2 0.072(2) 0.076(2) 0.084(2) -0.021(2) 0.0116(18) -0.021(2)
C34A 0.15(3) 0.040(11) 0.18(3) -0.025(15) 0.02(2) 0.017(16)
Cl2A 0.104(6) 0.103(6) 0.391(18) -0.149(9) -0.022(8) 0.005(4)
Cl1A 0.143(9) 0.32(2) 0.100(7) -0.044(9) 0.005(6) -0.129(11)
Cl3A 0.086(4) 0.116(5) 0.117(5) -0.045(4) 0.019(4) -0.032(4)
O2A 0.045(3) 0.036(3) 0.056(4) -0.017(3) 0.010(3) 0.000(2)
S1A 0.0346(17) 0.0317(11) 0.0447(18) -0.0197(11) -0.0005(11) 0.0027(11)
O1A 0.042(4) 0.040(3) 0.028(2) -0.015(2) -0.001(3) 0.009(3)
C34B 0.065(11) 0.082(12) 0.124(16) -0.037(12) 0.002(11) -0.016(9)
Cl2B 0.074(5) 0.094(8) 0.222(14) -0.005(7) 0.001(6) -0.015(5)
Cl3B 0.130(5) 0.104(4) 0.114(5) -0.061(4) 0.025(4) -0.021(4)
Cl1B 0.089(6) 0.117(9) 0.154(13) -0.020(8) 0.018(8) -0.045(6)

loop_
_atom_type_symbol
_atom_type_description
_atom_type_scat_dispersion_real
_atom_type_scat_dispersion_imag
_atom_type_scat_source
C C 0.0181 0.0091 'International Tables Vol C Tables 4.2.6.8 and 6.1.1.4'
H H 0.0000 0.0000 'International Tables Vol C Tables 4.2.6.8 and 6.1.1.4'
Cl Cl 0.3639 0.7018 'International Tables Vol C Tables 4.2.6.8 and 6.1.1.4'
F F 0.0727 0.0534 'International Tables Vol C Tables 4.2.6.8 and 6.1.1.4'
N N 0.0311 0.0180 'International Tables Vol C Tables 4.2.6.8 and 6.1.1.4'
O O 0.0492 0.0322 'International Tables Vol C Tables 4.2.6.8 and 6.1.1.4'
P P 0.2955 0.4335 'International Tables Vol C Tables 4.2.6.8 and 6.1.1.4'
Pd Pd 0.1215 3.9337 'International Tables Vol C Tables 4.2.6.8 and 6.1.1.4'
S S 0.3331 0.5567 'International Tables Vol C Tables 4.2.6.8 and 6.1.1.4'

loop_
_geom_angle_atom_site_label_1
_geom_angle_atom_site_label_2
_geom_angle_atom_site_label_3
_geom_angle
_geom_angle_site_symmetry_1
_geom_angle_site_symmetry_3
P1 Pd1 S1 172.38(10) . .
O1 Pd1 P1 87.22(15) 2_666 .
O1 Pd1 S1 99.89(17) 2_666 .
C19 Pd1 P1 91.23(10) . .
C19 Pd1 S1 81.78(13) . .
C19 Pd1 O1 177.3(2) . 2_666
C19 Pd1 S1A 91.64(15) . .
C19 Pd1 O1A 165.5(3) . 2_666
S1A Pd1 P1 175.86(11) . .
O1A Pd1 P1 90.59(18) 2_666 .
O1A Pd1 S1A 87.4(2) 2_666 .
C1 P1 Pd1 115.65(12) . .
C13 P1 Pd1 109.10(10) . .
C13 P1 C1 110.36(15) . .
C13 P1 C7 104.45(17) . .
C7 P1 Pd1 111.89(12) . .
C7 P1 C1 104.77(17) . .
O1 S1 Pd1 111.9(3) . .
O1 S1 O2 113.3(4) . .
O1 S1 C25 101.8(7) . .
O2 S1 Pd1 119.1(3) . .
O2 S1 C25 104.0(5) . .
C25 S1 Pd1 104.5(5) . .
S1 O1 Pd1 147.2(4) . 2_666
C5 C6 C1 111.2(3) . .
C6 C1 P1 112.2(2) . .
C6 C1 C2 109.7(3) . .
C2 C1 P1 117.8(3) . .
C20 C19 Pd1 124.2(3) . .
C20 C19 C24 117.0(4) . .
C24 C19 Pd1 118.7(3) . .
C17 C16 C15 110.8(3) . .
C17 C18 C13 110.3(3) . .
C6 C5 C4 110.4(3) . .
C16 C17 C18 111.6(3) . .
C3 C2 C1 110.0(3) . .
C18 C13 P1 115.4(2) . .
C14 C13 P1 114.1(2) . .
C14 C13 C18 110.7(3) . .
C15 C14 C13 110.3(3) . .
C16 C15 C14 111.1(3) . .
C19 C20 C21 121.9(4) . .
C4 C3 C2 112.2(3) . .
C12 C7 P1 113.9(3) . .
C12 C7 C8 110.3(3) . .
C8 C7 P1 110.3(3) . .
C3 C4 C5 111.9(3) . .
C7 C12 C11 111.1(3) . .
C9 C8 C7 111.3(4) . .
C23 C24 C19 121.8(5) . .
C22 C21 C20 117.9(5) . .
C10 C9 C8 111.9(4) . .
C12 C11 C10 110.9(4) . .
C21 C22 F1 118.5(6) . .
C21 C22 C23 124.2(5) . .
C23 C22 F1 117.3(6) . .
C9 C10 C11 110.6(4) . .
C22 C23 C24 117.2(5) . .
C27 C28 C29 120.2(9) . .
C28 C27 C26 119.5(10) . .
C25 C26 C27 116.5(9) . .
C26 C25 S1 121.1(8) . .
N1 C25 S1 113.3(7) . .
N1 C25 C26 125.6(8) . .
C25 N1 C29 117.2(8) . .
C28 C29 C30 125.3(7) . .
N1 C29 C28 121.0(8) . .
N1 C29 C30 113.7(8) . .
C26A C25A S1A 120.8(9) . .
N1A C25A C26A 126.1(10) . .
N1A C25A S1A 113.0(8) . .
C25A C26A C27A 114.5(9) . .
C28A C27A C26A 121.5(10) . .
C27A C28A C29A 120.5(11) . .
C28A C29A C30A 125.0(10) . .
N1A C29A C28A 119.4(9) . .
N1A C29A C30A 115.6(9) . .
C25A N1A C29A 118.0(9) . .
C31 C30 C29 110.8(7) . .
C31 C30 C32 108.3(9) . .
C32 C30 C29 109.4(8) . .
C33 C30 C29 110.5(9) . .
C33 C30 C31 108.3(10) . .
C33 C30 C32 109.5(9) . .
C33A C30A C29A 114.0(10) . .
C32A C30A C29A 111.4(9) . .
C32A C30A C33A 107.1(15) . .
C32A C30A C31A 108.9(18) . .
C31A C30A C29A 110.8(12) . .
C31A C30A C33A 104.3(12) . .
Cl3 C34 Cl1 108.6(7) . .
Cl2 C34 Cl3 110.6(6) . .
Cl2 C34 Cl1 107.8(6) . .
Cl2A C34A Cl1A 108.1(12) . .
Cl2A C34A Cl3A 109.2(11) . .
Cl3A C34A Cl1A 111.9(12) . .
C25A S1A Pd1 111.3(6) . .
O2A S1A Pd1 107.3(3) . .
O2A S1A C25A 102.9(5) . .
O1A S1A Pd1 121.0(3) . .
O1A S1A C25A 101.1(7) . .
O1A S1A O2A 111.7(5) . .
Cl2B C34B Cl1B 112.3(10) . .
Cl3B C34B Cl2B 113.3(11) . .
Cl3B C34B Cl1B 116.1(11) . .
C34B Cl2B Cl2B 129.1(15) . 2_566

loop_
_geom_bond_atom_site_label_1
_geom_bond_atom_site_label_2
_geom_bond_distance
_geom_bond_site_symmetry_2
Pd1 P1 2.3221(8) .
Pd1 S1 2.381(4) .
Pd1 O1 2.273(6) 2_666
Pd1 C19 1.987(4) .
Pd1 S1A 2.279(4) .
Pd1 O1A 1.996(6) 2_666
P1 C1 1.857(4) .
P1 C13 1.843(3) .
P1 C7 1.848(4) .
S1 O1 1.460(6) .
S1 O2 1.469(6) .
S1 C25 1.810(9) .
F1 C22 1.385(6) .
C6 C1 1.530(6) .
C6 C5 1.525(5) .
C1 C2 1.541(4) .
C19 C20 1.384(5) .
C19 C24 1.399(6) .
C16 C17 1.511(6) .
C16 C15 1.520(5) .
C18 C17 1.528(4) .
C18 C13 1.537(4) .
C5 C4 1.537(5) .
C2 C3 1.533(5) .
C13 C14 1.534(5) .
C14 C15 1.527(4) .
C20 C21 1.391(5) .
C3 C4 1.510(6) .
C7 C12 1.525(6) .
C7 C8 1.541(5) .
C12 C11 1.532(6) .
C8 C9 1.523(6) .
C24 C23 1.394(8) .
C21 C22 1.347(7) .
C9 C10 1.512(8) .
C11 C10 1.535(7) .
C22 C23 1.358(8) .
C28 C27 1.381(12) .
C28 C29 1.387(10) .
C27 C26 1.402(11) .
C26 C25 1.380(10) .
C25 N1 1.336(10) .
N1 C29 1.372(9) .
C29 C30 1.556(13) .
C25A C26A 1.374(11) .
C25A N1A 1.345(11) .
C25A S1A 1.791(11) .
C26A C27A 1.388(10) .
C27A C28A 1.376(12) .
C28A C29A 1.377(12) .
C29A N1A 1.370(10) .
C29A C30A 1.526(15) .
C31 C30 1.526(12) .
C30 C32 1.543(11) .
C30 C33 1.515(10) .
C33A C30A 1.504(14) .
C30A C32A 1.479(15) .
C30A C31A 1.502(14) .
C34 Cl3 1.737(11) .
C34 Cl1 1.747(10) .
C34 Cl2 1.735(10) .
C34A Cl2A 1.735(14) .
C34A Cl1A 1.735(15) .
C34A Cl3A 1.735(15) .
O2A S1A 1.508(7) .
S1A O1A 1.469(6) .
C34B Cl2B 1.744(13) .
C34B Cl3B 1.740(13) .
C34B Cl1B 1.745(13) .
Cl2B Cl2B 2.02(3) 2_566
